data_2220250
loop_
_publ_author_name
'Hu, Xilan'
'Xu, Xingyou'
'Wang, Daqi'
'Li, Xiaojiao'

_publ_section_title
<i>trans</i>-Bis(5,5-diphenylhydantoinato-\k<i>N</i>^3^)bis(propane-1,2-diamine-\k^2^<i>N</i>,<i>N</i>')nickel(II)
_journal_coeditor_code IM2088
_journal_issue 12
_journal_name_full 'Acta Crystallographica Section E'
_journal_page_first m1636
_journal_paper_doi 10.1107/S1600536808038749
_journal_volume 64
_journal_year 2008
_chemical_formula_iupac '[Ni (C15 H11 N2 O2)2 (C3 H10 N2)2]'
_chemical_formula_moiety 'C36 H42 N8 Ni O4'
_chemical_formula_sum 'C36 H42 N8 Ni O4'
_chemical_formula_weight 709.49
_chemical_name_systematic
;
<i>trans</i>-Bis(5,5-diphenylhydantoinato-\k<i>N</i>^3^)bis(propane-1,2-
diamine-\k^2^<i>N</i>,<i>N</i>')nickel(II)
;
_space_group_IT_number 2
_symmetry_cell_setting triclinic
_symmetry_space_group_name_Hall '-P 1'
_symmetry_space_group_name_H-M 'P -1'
_atom_sites_solution_hydrogens geom
_atom_sites_solution_primary direct
_atom_sites_solution_secondary difmap
_audit_creation_method SHELXL-97
_cell_angle_alpha 100.602(2)
_cell_angle_beta 90.2980(10)
_cell_angle_gamma 113.951(2)
_cell_formula_units_Z 1
_cell_length_a 8.5810(10)
_cell_length_b 9.7310(10)
_cell_length_c 12.036(2)
_cell_measurement_reflns_used 3393
_cell_measurement_temperature 298(2)
_cell_measurement_theta_max 28.214
_cell_measurement_theta_min 2.608
_cell_volume 899.2(2)
_computing_cell_refinement 'SMART (Siemens, 1996)'
_computing_data_collection 'SMART (Siemens, 1996)'
_computing_data_reduction 'SAINT (Siemens, 1996)'
_computing_molecular_graphics 'SHELXTL (Sheldrick, 2008)'
_computing_publication_material 'SHELXTL (Sheldrick, 2008)'
_computing_structure_refinement 'SHELXL97 (Sheldrick, 2008)'
_computing_structure_solution 'SHELXS97 (Sheldrick, 2008)'
_diffrn_ambient_temperature 298(2)
_diffrn_measured_fraction_theta_full 0.980
_diffrn_measured_fraction_theta_max 0.980
_diffrn_measurement_device_type 'Bruker SMART CCD area-detector'
_diffrn_measurement_method '\f and \w'
_diffrn_radiation_monochromator graphite
_diffrn_radiation_source 'fine-focus sealed tube'
_diffrn_radiation_type MoK\a
_diffrn_radiation_wavelength 0.71073
_diffrn_reflns_av_R_equivalents 0.0109
_diffrn_reflns_av_sigmaI/netI 0.0213
_diffrn_reflns_limit_h_max 10
_diffrn_reflns_limit_h_min -7
_diffrn_reflns_limit_k_max 11
_diffrn_reflns_limit_k_min -11
_diffrn_reflns_limit_l_max 14
_diffrn_reflns_limit_l_min -14
_diffrn_reflns_number 4760
_diffrn_reflns_theta_full 25.19
_diffrn_reflns_theta_max 25.01
_diffrn_reflns_theta_min 1.73
_exptl_absorpt_coefficient_mu 0.589
_exptl_absorpt_correction_T_max 0.8159
_exptl_absorpt_correction_T_min 0.7693
_exptl_absorpt_correction_type multi-scan
_exptl_absorpt_process_details '(SADABS; Sheldrick, 1996)'
_exptl_crystal_colour violet
_exptl_crystal_density_diffrn 1.310
_exptl_crystal_density_method 'not measured'
_exptl_crystal_description Block
_exptl_crystal_F_000 374
_exptl_crystal_size_max 0.47
_exptl_crystal_size_mid 0.45
_exptl_crystal_size_min 0.36
_refine_diff_density_max 0.168
_refine_diff_density_min -0.221
_refine_ls_extinction_method none
_refine_ls_goodness_of_fit_ref 1.091
_refine_ls_hydrogen_treatment constr
_refine_ls_matrix_type full
_refine_ls_number_parameters 253
_refine_ls_number_reflns 3164
_refine_ls_number_restraints 0
_refine_ls_restrained_S_all 1.091
_refine_ls_R_factor_all 0.0327
_refine_ls_R_factor_gt 0.0282
_refine_ls_shift/su_max 0.001
_refine_ls_shift/su_mean 0.000
_refine_ls_structure_factor_coef Fsqd
_refine_ls_weighting_details 'calc w=1/[\s^2^(Fo^2^)+(0.0351P)^2^+0.2523P] where P=(Fo^2^+2Fc^2^)/3'
_refine_ls_weighting_scheme calc
_refine_ls_wR_factor_gt 0.0711
_refine_ls_wR_factor_ref 0.0745
_reflns_number_gt 2908
_reflns_number_total 3164
_reflns_threshold_expression I>2\s(I)
_cod_data_source_file im2088.cif
_cod_data_source_block I
_cod_depositor_comments
;
The following automatic conversions were performed:
'_symmetry_cell_setting' value 'Triclinic' changed to 'triclinic'
according to '/home/saulius/struct/CIF-dictionaries/cif_core.dic'
dictionary named 'cif_core.dic' version 2.4.1 from 2010-06-29.

Automatic conversion script
Id: cif_fix_enum 1527 2010-12-29 10:47:43Z saulius 

The following automatic conversions were performed:

'_symmetry_cell_setting' value 'Triclinic' changed to 'triclinic'
according to /home/saulius/struct/CIF-dictionaries/cif_core.dic
dictionary named 'cif_core.dic' version 2.4.1 from 2010-06-29.

Automatic conversion script
Id: cif_fix_values 1715 2011-07-08 13:25:40Z adriana 
;
_cod_database_code 2220250
_cod_database_fobs_code 2220250

loop_
_symmetry_equiv_pos_as_xyz
'x, y, z'
'-x, -y, -z'

loop_
_atom_site_type_symbol
_atom_site_label
_atom_site_fract_x
_atom_site_fract_y
_atom_site_fract_z
_atom_site_U_iso_or_equiv
_atom_site_adp_type
_atom_site_calc_flag
_atom_site_refinement_flags
_atom_site_occupancy
_atom_site_disorder_assembly
_atom_site_disorder_group
Ni Ni1 0.5000 0.5000 0.5000 0.02926(10) Uani d S 1 . .
N N1 0.09328(19) 0.14829(16) 0.62697(11) 0.0390(4) Uani d . 1 . .
H H1 0.0097 0.0587 0.6140 0.047 Uiso calc R 1 . .
N N2 0.31918(17) 0.35330(15) 0.59323(11) 0.0327(3) Uani d . 1 . .
N N3 0.70216(19) 0.52417(18) 0.61129(13) 0.0448(4) Uani d . 1 . .
H H3A 0.7766 0.6235 0.6302 0.054 Uiso calc PR 0.749(12) A 1
H H3B 0.6617 0.4923 0.6751 0.054 Uiso calc PR 0.749(12) A 1
H H3'A 0.7990 0.6047 0.6039 0.054 Uiso d PR 0.251(12) A 2
H H3'B 0.6766 0.5364 0.6839 0.054 Uiso d PR 0.251(12) A 2
N N4 0.5406(2) 0.31168(17) 0.41315(13) 0.0426(4) Uani d . 1 . .
H H4A 0.4402 0.2291 0.3932 0.051 Uiso calc PR 0.749(12) A 1
H H4B 0.5927 0.3333 0.3499 0.051 Uiso calc PR 0.749(12) A 1
H H4'A 0.4581 0.2250 0.4272 0.051 Uiso d PR 0.251(12) A 2
H H4'B 0.5306 0.3081 0.3381 0.051 Uiso d PR 0.251(12) A 2
O O1 0.17051(16) 0.14829(14) 0.44533(10) 0.0465(3) Uani d . 1 . .
O O2 0.39713(17) 0.50006(14) 0.77351(10) 0.0473(3) Uani d . 1 . .
C C1 0.1917(2) 0.21085(18) 0.54757(13) 0.0337(4) Uani d . 1 . .
C C2 0.3030(2) 0.38406(18) 0.70541(13) 0.0329(4) Uani d . 1 . .
C C3 0.1457(2) 0.25095(18) 0.73787(13) 0.0330(4) Uani d . 1 . .
C C4 0.0040(2) 0.3011(2) 0.77944(14) 0.0368(4) Uani d . 1 . .
C C5 0.0355(3) 0.4505(2) 0.82802(17) 0.0510(5) Uani d . 1 . .
H H5 0.1464 0.5265 0.8351 0.061 Uiso calc R 1 . .
C C6 -0.0972(3) 0.4891(3) 0.86675(19) 0.0635(6) Uani d . 1 . .
H H6 -0.0740 0.5905 0.8991 0.076 Uiso calc R 1 . .
C C7 -0.2594(3) 0.3800(3) 0.85770(19) 0.0650(6) Uani d . 1 . .
H H7 -0.3475 0.4064 0.8836 0.078 Uiso calc R 1 . .
C C8 -0.2934(3) 0.2302(3) 0.8102(2) 0.0712(7) Uani d . 1 . .
H H8 -0.4047 0.1551 0.8043 0.085 Uiso calc R 1 . .
C C9 -0.1620(3) 0.1901(3) 0.7708(2) 0.0582(5) Uani d . 1 . .
H H9 -0.1861 0.0884 0.7385 0.070 Uiso calc R 1 . .
C C10 0.1974(2) 0.1815(2) 0.82832(14) 0.0370(4) Uani d . 1 . .
C C11 0.2842(3) 0.2747(2) 0.93080(16) 0.0503(5) Uani d . 1 . .
H H11 0.3119 0.3795 0.9434 0.060 Uiso calc R 1 . .
C C12 0.3302(3) 0.2147(3) 1.01427(19) 0.0684(6) Uani d . 1 . .
H H12 0.3890 0.2790 1.0822 0.082 Uiso calc R 1 . .
C C13 0.2896(4) 0.0616(4) 0.9973(2) 0.0843(8) Uani d . 1 . .
H H13 0.3212 0.0211 1.0533 0.101 Uiso calc R 1 . .
C C14 0.2023(4) -0.0325(3) 0.8978(3) 0.0929(9) Uani d . 1 . .
H H14 0.1736 -0.1373 0.8866 0.112 Uiso calc R 1 . .
C C15 0.1555(3) 0.0270(2) 0.8124(2) 0.0637(6) Uani d . 1 . .
H H15 0.0961 -0.0381 0.7450 0.076 Uiso calc R 1 . .
C C16 0.7858(7) 0.4340(8) 0.5562(4) 0.0575(12) Uani d P 0.749(12) A 1
H H16A 0.8554 0.4180 0.6118 0.069 Uiso calc PR 0.749(12) A 1
H H16B 0.8602 0.4873 0.5032 0.069 Uiso calc PR 0.749(12) A 1
C C17 0.6525(7) 0.2805(5) 0.4932(5) 0.0575(12) Uani d P 0.749(12) A 1
H H17 0.5812 0.2275 0.5487 0.069 Uiso calc PR 0.749(12) A 1
C C18 0.7400(14) 0.1808(15) 0.4340(10) 0.099(3) Uani d P 0.749(12) A 1
H H18A 0.6551 0.0791 0.4038 0.148 Uiso calc PR 0.749(12) A 1
H H18B 0.8197 0.1759 0.4877 0.148 Uiso calc PR 0.749(12) A 1
H H18C 0.7999 0.2251 0.3734 0.148 Uiso calc PR 0.749(12) A 1
C C16' 0.722(2) 0.368(2) 0.5724(13) 0.056(4) Uani d P 0.251(12) A 2
H H16C 0.8332 0.3810 0.6020 0.068 Uiso calc PR 0.251(12) A 2
H H16D 0.6356 0.2892 0.6048 0.068 Uiso calc PR 0.251(12) A 2
C C17' 0.7033(17) 0.3156(18) 0.4444(14) 0.060(3) Uani d P 0.251(12) A 2
H H17' 0.7959 0.3857 0.4081 0.072 Uiso calc PR 0.251(12) A 2
C C18' 0.683(4) 0.149(5) 0.410(3) 0.103(8) Uani d P 0.251(12) A 2
H H18D 0.5901 0.0839 0.4465 0.154 Uiso calc PR 0.251(12) A 2
H H18E 0.7867 0.1422 0.4322 0.154 Uiso calc PR 0.251(12) A 2
H H18F 0.6582 0.1151 0.3289 0.154 Uiso calc PR 0.251(12) A 2

loop_
_atom_site_aniso_label
_atom_site_aniso_U_11
_atom_site_aniso_U_22
_atom_site_aniso_U_33
_atom_site_aniso_U_12
_atom_site_aniso_U_13
_atom_site_aniso_U_23
Ni1 0.02461(16) 0.02656(16) 0.02889(16) 0.00303(12) 0.00163(11) 0.00520(11)
N1 0.0362(8) 0.0296(7) 0.0283(7) -0.0070(6) 0.0060(6) 0.0005(6)
N2 0.0296(7) 0.0271(7) 0.0285(7) -0.0002(6) 0.0031(6) 0.0033(5)
N3 0.0354(8) 0.0493(9) 0.0422(8) 0.0079(7) -0.0019(7) 0.0143(7)
N4 0.0407(9) 0.0342(8) 0.0462(9) 0.0099(7) 0.0075(7) 0.0059(7)
O1 0.0454(8) 0.0378(7) 0.0282(6) -0.0079(6) 0.0059(5) -0.0010(5)
O2 0.0453(7) 0.0366(7) 0.0329(6) -0.0059(6) 0.0031(6) -0.0030(5)
C1 0.0311(9) 0.0292(8) 0.0301(8) 0.0024(7) 0.0034(7) 0.0046(7)
C2 0.0304(9) 0.0290(8) 0.0304(8) 0.0039(7) 0.0031(7) 0.0048(7)
C3 0.0313(9) 0.0295(8) 0.0272(8) 0.0025(7) 0.0038(7) 0.0032(6)
C4 0.0355(9) 0.0441(10) 0.0297(8) 0.0134(8) 0.0061(7) 0.0119(7)
C5 0.0467(11) 0.0520(12) 0.0472(11) 0.0180(10) 0.0040(9) -0.0008(9)
C6 0.0677(16) 0.0705(15) 0.0572(13) 0.0382(13) 0.0098(11) 0.0017(11)
C7 0.0620(15) 0.0929(19) 0.0575(13) 0.0471(14) 0.0196(11) 0.0201(13)
C8 0.0395(12) 0.0841(18) 0.0908(18) 0.0206(12) 0.0208(12) 0.0308(15)
C9 0.0409(11) 0.0533(12) 0.0777(15) 0.0136(10) 0.0168(11) 0.0209(11)
C10 0.0328(9) 0.0395(9) 0.0354(9) 0.0107(8) 0.0108(7) 0.0102(7)
C11 0.0544(12) 0.0543(12) 0.0382(10) 0.0192(10) 0.0011(9) 0.0078(9)
C12 0.0703(16) 0.0855(18) 0.0460(12) 0.0272(14) -0.0034(11) 0.0173(12)
C13 0.099(2) 0.096(2) 0.0688(17) 0.0404(18) -0.0025(15) 0.0412(16)
C14 0.125(3) 0.0590(16) 0.100(2) 0.0353(17) 0.000(2) 0.0359(16)
C15 0.0815(17) 0.0425(12) 0.0592(13) 0.0169(11) -0.0027(12) 0.0126(10)
C16 0.041(2) 0.068(3) 0.067(2) 0.024(2) -0.0031(18) 0.021(2)
C17 0.064(3) 0.054(2) 0.067(3) 0.036(2) 0.009(2) 0.0153(19)
C18 0.106(7) 0.102(6) 0.111(5) 0.081(6) -0.013(4) -0.014(4)
C16' 0.053(9) 0.054(8) 0.071(8) 0.031(7) -0.006(6) 0.014(7)
C17' 0.051(6) 0.080(8) 0.064(8) 0.039(6) 0.019(5) 0.021(6)
C18' 0.085(16) 0.099(18) 0.14(2) 0.063(15) -0.022(13) 0.007(15)

loop_
_atom_type_symbol
_atom_type_description
_atom_type_scat_dispersion_real
_atom_type_scat_dispersion_imag
_atom_type_scat_source
C C 0.0033 0.0016 'International Tables Vol C Tables 4.2.6.8 and 6.1.1.4'
H H 0.0000 0.0000 'International Tables Vol C Tables 4.2.6.8 and 6.1.1.4'
N N 0.0061 0.0033 'International Tables Vol C Tables 4.2.6.8 and 6.1.1.4'
O O 0.0106 0.0060 'International Tables Vol C Tables 4.2.6.8 and 6.1.1.4'
Ni Ni 0.3393 1.1124 'International Tables Vol C Tables 4.2.6.8 and 6.1.1.4'

loop_
_geom_angle_atom_site_label_1
_geom_angle_atom_site_label_2
_geom_angle_atom_site_label_3
_geom_angle_site_symmetry_1
_geom_angle_site_symmetry_3
_geom_angle
N3 Ni1 N3 2_666 . 180.0000(10)
N3 Ni1 N4 2_666 . 96.99(6)
N3 Ni1 N4 . . 83.01(6)
N3 Ni1 N4 2_666 2_666 83.01(6)
N3 Ni1 N4 . 2_666 96.99(6)
N4 Ni1 N4 . 2_666 180.00(8)
N3 Ni1 N2 2_666 2_666 90.86(6)
N3 Ni1 N2 . 2_666 89.14(6)
N4 Ni1 N2 . 2_666 90.56(6)
N4 Ni1 N2 2_666 2_666 89.44(6)
N3 Ni1 N2 2_666 . 89.14(6)
N3 Ni1 N2 . . 90.86(6)
N4 Ni1 N2 . . 89.44(6)
N4 Ni1 N2 2_666 . 90.56(6)
N2 Ni1 N2 2_666 . 180.00(7)
C1 N1 C3 . . 111.57(13)
C1 N1 H1 . . 124.2
C3 N1 H1 . . 124.2
C2 N2 C1 . . 107.79(13)
C2 N2 Ni1 . . 126.79(11)
C1 N2 Ni1 . . 125.37(10)
C16 N3 C16' . . 26.9(6)
C16 N3 Ni1 . . 108.5(2)
C16' N3 Ni1 . . 103.2(5)
C16 N3 H3A . . 110.0
C16' N3 H3A . . 134.1
Ni1 N3 H3A . . 110.0
C16 N3 H3B . . 110.0
C16' N3 H3B . . 88.1
Ni1 N3 H3B . . 110.0
H3A N3 H3B . . 108.4
C16 N3 H3'A . . 84.6
C16' N3 H3'A . . 110.8
Ni1 N3 H3'A . . 111.2
H3A N3 H3'A . . 27.1
H3B N3 H3'A . . 128.4
C16 N3 H3'B . . 128.8
C16' N3 H3'B . . 111.3
Ni1 N3 H3'B . . 111.2
H3A N3 H3'B . . 85.3
H3B N3 H3'B . . 24.9
H3'A N3 H3'B . . 109.1
C17' N4 C17 . . 30.6(6)
C17' N4 Ni1 . . 113.6(5)
C17 N4 Ni1 . . 106.75(19)
C17' N4 H4A . . 128.2
C17 N4 H4A . . 110.4
Ni1 N4 H4A . . 110.4
C17' N4 H4B . . 80.3
C17 N4 H4B . . 110.4
Ni1 N4 H4B . . 110.4
H4A N4 H4B . . 108.6
C17' N4 H4'A . . 108.7
C17 N4 H4'A . . 84.0
Ni1 N4 H4'A . . 108.7
H4A N4 H4'A . . 29.0
H4B N4 H4'A . . 131.5
C17' N4 H4'B . . 109.2
C17 N4 H4'B . . 136.1
Ni1 N4 H4'B . . 108.9
H4A N4 H4'B . . 80.1
H4B N4 H4'B . . 31.9
H4'A N4 H4'B . . 107.6
O1 C1 N1 . . 124.25(15)
O1 C1 N2 . . 124.13(14)
N1 C1 N2 . . 111.62(13)
O2 C2 N2 . . 125.70(15)
O2 C2 C3 . . 124.01(14)
N2 C2 C3 . . 110.29(13)
N1 C3 C10 . . 113.28(14)
N1 C3 C4 . . 111.15(14)
C10 C3 C4 . . 109.20(13)
N1 C3 C2 . . 98.65(12)
C10 C3 C2 . . 111.63(14)
C4 C3 C2 . . 112.68(14)
C5 C4 C9 . . 118.46(18)
C5 C4 C3 . . 123.02(16)
C9 C4 C3 . . 118.48(17)
C4 C5 C6 . . 120.7(2)
C4 C5 H5 . . 119.7
C6 C5 H5 . . 119.7
C7 C6 C5 . . 120.5(2)
C7 C6 H6 . . 119.7
C5 C6 H6 . . 119.7
C6 C7 C8 . . 119.7(2)
C6 C7 H7 . . 120.1
C8 C7 H7 . . 120.1
C7 C8 C9 . . 120.3(2)
C7 C8 H8 . . 119.8
C9 C8 H8 . . 119.8
C4 C9 C8 . . 120.2(2)
C4 C9 H9 . . 119.9
C8 C9 H9 . . 119.9
C15 C10 C11 . . 118.31(18)
C15 C10 C3 . . 121.58(17)
C11 C10 C3 . . 120.09(16)
C12 C11 C10 . . 121.2(2)
C12 C11 H11 . . 119.4
C10 C11 H11 . . 119.4
C13 C12 C11 . . 120.0(2)
C13 C12 H12 . . 120.0
C11 C12 H12 . . 120.0
C12 C13 C14 . . 119.7(2)
C12 C13 H13 . . 120.1
C14 C13 H13 . . 120.1
C13 C14 C15 . . 120.8(2)
C13 C14 H14 . . 119.6
C15 C14 H14 . . 119.6
C10 C15 C14 . . 119.9(2)
C10 C15 H15 . . 120.0
C14 C15 H15 . . 120.0
N3 C16 C17 . . 109.4(4)
N3 C16 H16A . . 109.8
C17 C16 H16A . . 109.8
N3 C16 H16B . . 109.8
C17 C16 H16B . . 109.8
H16A C16 H16B . . 108.2
N4 C17 C16 . . 107.8(4)
N4 C17 C18 . . 113.7(5)
C16 C17 C18 . . 110.2(6)
N4 C17 H17 . . 108.3
C16 C17 H17 . . 108.3
C18 C17 H17 . . 108.3
C17' C16' N3 . . 113.0(12)
C17' C16' H16C . . 109.0
N3 C16' H16C . . 109.0
C17' C16' H16D . . 109.0
N3 C16' H16D . . 109.0
H16C C16' H16D . . 107.8
N4 C17' C16' . . 102.5(12)
N4 C17' C18' . . 105.2(14)
C16' C17' C18' . . 112(2)
N4 C17' H17' . . 112.3
C16' C17' H17' . . 112.3
C18' C17' H17' . . 112.3
C17' C18' H18D . . 109.5
C17' C18' H18E . . 109.5
H18D C18' H18E . . 109.5
C17' C18' H18F . . 109.5
H18D C18' H18F . . 109.5
H18E C18' H18F . . 109.5

loop_
_geom_bond_atom_site_label_1
_geom_bond_atom_site_label_2
_geom_bond_site_symmetry_2
_geom_bond_distance
Ni1 N3 2_666 2.0946(15)
Ni1 N3 . 2.0946(15)
Ni1 N4 . 2.0950(15)
Ni1 N4 2_666 2.0950(15)
Ni1 N2 2_666 2.1245(13)
Ni1 N2 . 2.1245(13)
N1 C1 . 1.343(2)
N1 C3 . 1.456(2)
N1 H1 . 0.8600
N2 C2 . 1.349(2)
N2 C1 . 1.379(2)
N3 C16 . 1.423(5)
N3 C16' . 1.580(13)
N3 H3A . 0.9000
N3 H3B . 0.9000
N3 H3'A . 0.9000
N3 H3'B . 0.9000
N4 C17' . 1.428(11)
N4 C17 . 1.510(4)
N4 H4A . 0.9000
N4 H4B . 0.9000
N4 H4'A . 0.9000
N4 H4'B . 0.9000
O1 C1 . 1.245(2)
O2 C2 . 1.2292(19)
C2 C3 . 1.557(2)
C3 C10 . 1.532(2)
C3 C4 . 1.538(2)
C4 C5 . 1.377(3)
C4 C9 . 1.383(3)
C5 C6 . 1.393(3)
C5 H5 . 0.9300
C6 C7 . 1.354(3)
C6 H6 . 0.9300
C7 C8 . 1.371(4)
C7 H7 . 0.9300
C8 C9 . 1.394(3)
C8 H8 . 0.9300
C9 H9 . 0.9300
C10 C15 . 1.372(3)
C10 C11 . 1.389(3)
C11 C12 . 1.380(3)
C11 H11 . 0.9300
C12 C13 . 1.359(4)
C12 H12 . 0.9300
C13 C14 . 1.366(4)
C13 H13 . 0.9300
C14 C15 . 1.398(3)
C14 H14 . 0.9300
C15 H15 . 0.9300
C16 C17 . 1.517(8)
C16 H16A . 0.9700
C16 H16B . 0.9700
C17 C18 . 1.534(11)
C17 H17 . 0.9800
C18 H18A . 0.9600
C18 H18B . 0.9600
C18 H18C . 0.9600
C16' C17' . 1.52(3)
C16' H16C . 0.9700
C16' H16D . 0.9700
C17' C18' . 1.54(4)
C17' H17' . 0.9800
C18' H18D . 0.9600
C18' H18E . 0.9600
C18' H18F . 0.9600

loop_
_geom_hbond_atom_site_label_D
_geom_hbond_atom_site_label_H
_geom_hbond_atom_site_label_A
_geom_hbond_distance_DH
_geom_hbond_distance_HA
_geom_hbond_distance_DA
_geom_hbond_angle_DHA
N3 H3'B O2 0.90 2.55 3.231(2) 132.6
N4 H4A O1 0.90 2.26 2.983(2) 137.8

loop_
_geom_torsion_atom_site_label_1
_geom_torsion_atom_site_label_2
_geom_torsion_atom_site_label_3
_geom_torsion_atom_site_label_4
_geom_torsion_site_symmetry_1
_geom_torsion
N3 Ni1 N2 C2 2_666 -125.79(15)
N3 Ni1 N2 C2 . 54.21(15)
N4 Ni1 N2 C2 . 137.22(15)
N4 Ni1 N2 C2 2_666 -42.78(15)
N2 Ni1 N2 C2 2_666 0E1(10)
N3 Ni1 N2 C1 2_666 51.22(14)
N3 Ni1 N2 C1 . -128.78(14)
N4 Ni1 N2 C1 . -45.78(14)
N4 Ni1 N2 C1 2_666 134.22(14)
N2 Ni1 N2 C1 2_666 -18E1(10)
N3 Ni1 N3 C16 2_666 12E1(10)
N4 Ni1 N3 C16 . 15.4(3)
N4 Ni1 N3 C16 2_666 -164.6(3)
N2 Ni1 N3 C16 2_666 -75.2(3)
N2 Ni1 N3 C16 . 104.8(3)
N3 Ni1 N3 C16' 2_666 10E1(10)
N4 Ni1 N3 C16' . -12.0(8)
N4 Ni1 N3 C16' 2_666 168.0(8)
N2 Ni1 N3 C16' 2_666 -102.7(8)
N2 Ni1 N3 C16' . 77.3(8)
N3 Ni1 N4 C17' 2_666 162.2(9)
N3 Ni1 N4 C17' . -17.8(9)
N4 Ni1 N4 C17' 2_666 -11E1(10)
N2 Ni1 N4 C17' 2_666 71.3(9)
N2 Ni1 N4 C17' . -108.7(9)
N3 Ni1 N4 C17 2_666 -165.9(3)
N3 Ni1 N4 C17 . 14.1(3)
N4 Ni1 N4 C17 2_666 -8E1(10)
N2 Ni1 N4 C17 2_666 103.1(3)
N2 Ni1 N4 C17 . -76.9(3)
C3 N1 C1 O1 . -177.93(17)
C3 N1 C1 N2 . 1.9(2)
C2 N2 C1 O1 . 179.86(17)
Ni1 N2 C1 O1 . 2.4(3)
C2 N2 C1 N1 . 0.0(2)
Ni1 N2 C1 N1 . -177.47(11)
C1 N2 C2 O2 . 178.50(18)
Ni1 N2 C2 O2 . -4.1(3)
C1 N2 C2 C3 . -1.79(19)
Ni1 N2 C2 C3 . 175.64(10)
C1 N1 C3 C10 . -120.79(16)
C1 N1 C3 C4 . 115.83(16)
C1 N1 C3 C2 . -2.67(18)
O2 C2 C3 N1 . -177.60(17)
N2 C2 C3 N1 . 2.68(18)
O2 C2 C3 C10 . -58.2(2)
N2 C2 C3 C10 . 122.05(15)
O2 C2 C3 C4 . 65.1(2)
N2 C2 C3 C4 . -114.64(15)
N1 C3 C4 C5 . -135.47(17)
C10 C3 C4 C5 . 98.84(19)
C2 C3 C4 C5 . -25.8(2)
N1 C3 C4 C9 . 46.6(2)
C10 C3 C4 C9 . -79.1(2)
C2 C3 C4 C9 . 156.21(17)
C9 C4 C5 C6 . -0.5(3)
C3 C4 C5 C6 . -178.45(18)
C4 C5 C6 C7 . 0.3(3)
C5 C6 C7 C8 . 0.1(4)
C6 C7 C8 C9 . -0.4(4)
C5 C4 C9 C8 . 0.3(3)
C3 C4 C9 C8 . 178.32(19)
C7 C8 C9 C4 . 0.2(4)
N1 C3 C10 C15 . -15.7(2)
C4 C3 C10 C15 . 108.7(2)
C2 C3 C10 C15 . -126.00(19)
N1 C3 C10 C11 . 166.25(16)
C4 C3 C10 C11 . -69.3(2)
C2 C3 C10 C11 . 56.0(2)
C15 C10 C11 C12 . 1.0(3)
C3 C10 C11 C12 . 179.14(19)
C10 C11 C12 C13 . -0.4(4)
C11 C12 C13 C14 . -0.4(5)
C12 C13 C14 C15 . 0.7(5)
C11 C10 C15 C14 . -0.8(4)
C3 C10 C15 C14 . -178.9(2)
C13 C14 C15 C10 . 0.0(5)
C16' N3 C16 C17 . 40.6(13)
Ni1 N3 C16 C17 . -42.2(6)
C17' N4 C17 C16 . 68.4(11)
Ni1 N4 C17 C16 . -39.8(6)
C17' N4 C17 C18 . -54.1(13)
Ni1 N4 C17 C18 . -162.3(7)
N3 C16 C17 N4 . 55.9(7)
N3 C16 C17 C18 . -179.5(6)
C16 N3 C16' C17' . -64.1(18)
Ni1 N3 C16' C17' . 40.7(17)
C17 N4 C17' C16' . -40.9(13)
Ni1 N4 C17' C16' . 42.2(18)
C17 N4 C17' C18' . 76(2)
Ni1 N4 C17' C18' . 159.0(19)
N3 C16' C17' N4 . -55(2)
N3 C16' C17' C18' . -167.3(14)
